data_4333009
loop_
_publ_author_name
'Dible, Benjamin R.'
'Sigman, Matthew S.'

_publ_section_title
;
 Steric Effects in the Aerobic Oxidation of \p-Allylnickel(II) Complexes
 withN-Heterocyclic Carbenes
;
_journal_issue 20
_journal_name_full 'Inorganic Chemistry'
_journal_page_first 8430
_journal_page_last 8441
_journal_paper_doi 10.1021/ic0612451
_journal_volume 45
_journal_year 2006
_chemical_formula_moiety 'C11 H19 I N2 Ni'
_chemical_formula_sum 'C11 H19 I N2 Ni'
_chemical_formula_weight 364.89
_chemical_name_systematic
; 
 ? 
;
_space_group_IT_number 14
_symmetry_cell_setting monoclinic
_symmetry_space_group_name_Hall '-P 2ybc'
_symmetry_space_group_name_H-M 'P 1 21/c 1'
_atom_sites_solution_hydrogens geom
_atom_sites_solution_primary direct
_atom_sites_solution_secondary difmap
_audit_creation_method SHELXL-97
_cell_angle_alpha 90.00
_cell_angle_beta 107.2586(13)
_cell_angle_gamma 90.00
_cell_formula_units_Z 4
_cell_length_a 8.9469(3)
_cell_length_b 11.6836(3)
_cell_length_c 13.5112(4)
_cell_measurement_reflns_used 11615
_cell_measurement_temperature 150(1)
_cell_measurement_theta_max 27.485
_cell_measurement_theta_min 1.018
_cell_volume 1348.76(7)
_computing_cell_refinement DENZO-SMN
_computing_data_collection 'Nonius COLLECT'
_computing_data_reduction DENZO-SMN
_computing_molecular_graphics 'WINgx, Ortep3'
_computing_structure_refinement 'SHELXL-97 (Sheldrick, 1997)'
_computing_structure_solution SIR97
_diffrn_ambient_temperature 150(1)
_diffrn_measured_fraction_theta_full 0.992
_diffrn_measured_fraction_theta_max 0.992
_diffrn_measurement_device_type 'Nonius KappaCCD Diffractometer'
_diffrn_measurement_method 'Phi and Omega scan'
_diffrn_radiation_monochromator graphite
_diffrn_radiation_source 'fine-focus sealed tube'
_diffrn_radiation_type MoK\a
_diffrn_radiation_wavelength 0.71073
_diffrn_reflns_av_R_equivalents 0.0276
_diffrn_reflns_av_sigmaI/netI 0.0415
_diffrn_reflns_limit_h_max 11
_diffrn_reflns_limit_h_min -11
_diffrn_reflns_limit_k_max 15
_diffrn_reflns_limit_k_min -12
_diffrn_reflns_limit_l_max 17
_diffrn_reflns_limit_l_min -17
_diffrn_reflns_number 5270
_diffrn_reflns_theta_full 27.50
_diffrn_reflns_theta_max 27.50
_diffrn_reflns_theta_min 3.00
_exptl_absorpt_coefficient_mu 3.700
_exptl_absorpt_correction_T_max 0.8366
_exptl_absorpt_correction_T_min 0.4239
_exptl_absorpt_correction_type multi-scan
_exptl_absorpt_process_details 'DENZO-SMN (Otwinowski & Minor, 1997)'
_exptl_crystal_colour orange
_exptl_crystal_density_diffrn 1.797
_exptl_crystal_density_method 'not measured'
_exptl_crystal_description plate
_exptl_crystal_F_000 720
_exptl_crystal_size_max 0.28
_exptl_crystal_size_mid 0.20
_exptl_crystal_size_min 0.05
_refine_diff_density_max 1.196
_refine_diff_density_min -1.465
_refine_diff_density_rms 0.140
_refine_ls_extinction_method none
_refine_ls_goodness_of_fit_ref 1.058
_refine_ls_hydrogen_treatment constr
_refine_ls_matrix_type full
_refine_ls_number_parameters 150
_refine_ls_number_reflns 3074
_refine_ls_number_restraints 0
_refine_ls_restrained_S_all 1.058
_refine_ls_R_factor_all 0.0467
_refine_ls_R_factor_gt 0.0375
_refine_ls_shift/su_max 0.001
_refine_ls_shift/su_mean 0.000
_refine_ls_structure_factor_coef Fsqd
_refine_ls_weighting_details 'calc w=1/[\s^2^(Fo^2^)+(0.0503P)^2^+2.7041P] where P=(Fo^2^+2Fc^2^)/3'
_refine_ls_weighting_scheme calc
_refine_ls_wR_factor_gt 0.0957
_refine_ls_wR_factor_ref 0.1017
_reflns_number_gt 2619
_reflns_number_total 3074
_reflns_threshold_expression >2sigma(I)
_cod_data_source_file ic0612451sup4.cif
_cod_data_source_block mss031
_cod_depositor_comments
;
The following automatic conversions were performed:

'_exptl_absorpt_correction_type' value 'Multi-scan' changed to
'multi-scan' according to
/home/saulius/struct/CIF-dictionaries/cif_core.dic dictionary named
'cif_core.dic' version 2.4.2 from 2011-04-26.

Automatic conversion script
Id: cif_fix_values 1891 2012-01-12 08:04:46Z andrius 
;
_cod_original_sg_symbol_H-M P21/c
_cod_database_code 4333009

loop_
_symmetry_equiv_pos_as_xyz
'x, y, z'
'-x, y+1/2, -z+1/2'
'-x, -y, -z'
'x, -y-1/2, z-1/2'

loop_
_atom_site_label
_atom_site_type_symbol
_atom_site_fract_x
_atom_site_fract_y
_atom_site_fract_z
_atom_site_U_iso_or_equiv
_atom_site_adp_type
_atom_site_occupancy
_atom_site_symmetry_multiplicity
_atom_site_calc_flag
_atom_site_refinement_flags
_atom_site_disorder_assembly
_atom_site_disorder_group
Ni1 Ni 0.42233(6) 0.13193(4) 0.21365(4) 0.02248(14) Uani 1 1 d . . .
I1 I 0.65726(3) 0.20455(2) 0.35407(2) 0.02892(12) Uani 1 1 d . A .
N1 N 0.2976(4) 0.0385(3) 0.3698(2) 0.0203(7) Uani 1 1 d . . .
N2 N 0.1744(4) 0.1953(3) 0.3133(3) 0.0206(7) Uani 1 1 d . . .
C1 C 0.4014(5) -0.0604(3) 0.3799(3) 0.0262(9) Uani 1 1 d . A .
H1A H 0.3618 -0.1107 0.3198 0.039 Uiso 1 1 calc R . .
H1B H 0.4051 -0.1024 0.4433 0.039 Uiso 1 1 calc R . .
H1C H 0.5069 -0.0341 0.3834 0.039 Uiso 1 1 calc R . .
C2 C 0.1943(5) 0.0555(4) 0.4264(3) 0.0243(8) Uani 1 1 d . A .
H2 H 0.1812 0.0079 0.4802 0.029 Uiso 1 1 calc R . .
C3 C 0.1153(5) 0.1527(4) 0.3909(3) 0.0263(9) Uani 1 1 d . A .
H3 H 0.0348 0.1859 0.4141 0.032 Uiso 1 1 calc R . .
C4 C 0.2878(5) 0.1242(3) 0.2998(3) 0.0211(8) Uani 1 1 d . A .
C5 C 0.1068(5) 0.2962(3) 0.2476(3) 0.0248(9) Uani 1 1 d . A .
C6 C 0.0465(6) 0.3829(4) 0.3111(4) 0.0328(10) Uani 1 1 d . . .
H6A H 0.0054 0.4501 0.2683 0.049 Uiso 1 1 calc R A .
H6B H 0.1323 0.4062 0.3717 0.049 Uiso 1 1 calc R . .
H6C H -0.0371 0.3480 0.3342 0.049 Uiso 1 1 calc R . .
C7 C -0.0282(6) 0.2527(4) 0.1567(4) 0.0414(12) Uani 1 1 d . . .
H7A H 0.0109 0.1945 0.1184 0.062 Uiso 1 1 calc R A .
H7B H -0.0727 0.3167 0.1103 0.062 Uiso 1 1 calc R . .
H7C H -0.1093 0.2191 0.1831 0.062 Uiso 1 1 calc R . .
C8 C 0.2321(6) 0.3541(4) 0.2094(4) 0.0355(11) Uani 1 1 d . . .
H8A H 0.2634 0.3028 0.1617 0.053 Uiso 1 1 calc R A .
H8B H 0.3234 0.3716 0.2686 0.053 Uiso 1 1 calc R . .
H8C H 0.1902 0.4252 0.1733 0.053 Uiso 1 1 calc R . .
C9 C 0.5379(7) 0.1178(4) 0.1025(4) 0.0432(13) Uani 1 1 d . A .
H9A H 0.6006 0.1846 0.0935 0.052 Uiso 0.626(15) 1 calc PR A 1
H9B H 0.5878 0.0432 0.0978 0.052 Uiso 0.626(15) 1 calc PR A 1
H9C H 0.5218 0.1801 0.0508 0.052 Uiso 0.374(15) 1 calc PR A 2
H9D H 0.6459 0.0872 0.1253 0.052 Uiso 0.374(15) 1 calc PR A 2
C10 C 0.3891(9) 0.1242(7) 0.0604(5) 0.031(2) Uani 0.626(15) 1 d P A 1
H10 H 0.3503 0.1776 0.0058 0.037 Uiso 0.626(15) 1 calc PR A 1
C10A C 0.4115(17) 0.0363(12) 0.0899(10) 0.038(4) Uani 0.374(15) 1 d P A 2
H10A H 0.4360 -0.0408 0.0785 0.046 Uiso 0.374(15) 1 calc PR A 2
C11 C 0.2763(7) 0.0535(4) 0.0920(3) 0.0401(12) Uani 1 1 d . A .
H11A H 0.2876 -0.0304 0.0876 0.048 Uiso 0.626(15) 1 calc PR A 1
H11B H 0.1662 0.0800 0.0704 0.048 Uiso 0.626(15) 1 calc PR A 1
H11C H 0.2192 -0.0136 0.1072 0.048 Uiso 0.374(15) 1 calc PR A 2
H11D H 0.2108 0.1036 0.0369 0.048 Uiso 0.374(15) 1 calc PR A 2

loop_
_atom_site_aniso_label
_atom_site_aniso_U_11
_atom_site_aniso_U_22
_atom_site_aniso_U_33
_atom_site_aniso_U_23
_atom_site_aniso_U_13
_atom_site_aniso_U_12
Ni1 0.0279(3) 0.0228(3) 0.0167(3) 0.0001(2) 0.0064(2) 0.0026(2)
I1 0.02880(18) 0.02978(18) 0.02731(18) 0.00358(11) 0.00699(12) -0.00125(11)
N1 0.0225(16) 0.0193(15) 0.0168(16) -0.0005(12) 0.0025(13) 0.0001(13)
N2 0.0206(17) 0.0212(16) 0.0173(16) 0.0020(13) 0.0014(13) 0.0018(13)
C1 0.033(2) 0.0199(18) 0.024(2) 0.0019(16) 0.0061(17) 0.0031(17)
C2 0.026(2) 0.026(2) 0.0209(19) 0.0013(16) 0.0065(16) -0.0058(16)
C3 0.025(2) 0.031(2) 0.024(2) 0.0019(17) 0.0079(17) 0.0011(17)
C4 0.0223(19) 0.0205(18) 0.0173(18) -0.0036(15) 0.0008(15) -0.0024(15)
C5 0.026(2) 0.024(2) 0.021(2) 0.0040(16) 0.0010(17) 0.0071(16)
C6 0.038(3) 0.030(2) 0.029(2) 0.0018(18) 0.0063(19) 0.011(2)
C7 0.040(3) 0.037(3) 0.034(3) -0.002(2) -0.009(2) 0.007(2)
C8 0.046(3) 0.025(2) 0.038(3) 0.0093(19) 0.017(2) 0.008(2)
C9 0.072(4) 0.037(3) 0.031(2) -0.009(2) 0.032(3) -0.013(3)
C10 0.045(5) 0.035(5) 0.011(3) -0.003(3) 0.008(3) 0.005(3)
C10A 0.058(9) 0.039(8) 0.025(7) -0.008(6) 0.025(6) 0.001(6)
C11 0.060(3) 0.038(3) 0.019(2) -0.0049(19) 0.007(2) -0.010(2)

loop_
_atom_type_symbol
_atom_type_description
_atom_type_scat_dispersion_real
_atom_type_scat_dispersion_imag
_atom_type_scat_source
C C 0.0033 0.0016 'International Tables Vol C Tables 4.2.6.8 and 6.1.1.4'
H H 0.0000 0.0000 'International Tables Vol C Tables 4.2.6.8 and 6.1.1.4'
N N 0.0061 0.0033 'International Tables Vol C Tables 4.2.6.8 and 6.1.1.4'
I I -0.4742 1.8119 'International Tables Vol C Tables 4.2.6.8 and 6.1.1.4'
Ni Ni 0.3393 1.1124 'International Tables Vol C Tables 4.2.6.8 and 6.1.1.4'

loop_
_geom_angle_atom_site_label_1
_geom_angle_atom_site_label_2
_geom_angle_atom_site_label_3
_geom_angle
C4 Ni1 C10A 127.2(4)
C4 Ni1 C11 95.95(19)
C10A Ni1 C11 36.1(4)
C4 Ni1 C10 134.5(3)
C10A Ni1 C10 31.9(5)
C11 Ni1 C10 42.9(3)
C4 Ni1 C9 168.86(19)
C10A Ni1 C9 41.8(4)
C11 Ni1 C9 73.2(2)
C10 Ni1 C9 36.8(3)
C4 Ni1 I1 95.31(11)
C10A Ni1 I1 130.0(4)
C11 Ni1 I1 165.98(17)
C10 Ni1 I1 128.8(2)
C9 Ni1 I1 95.07(16)
C4 N1 C2 111.3(3)
C4 N1 C1 123.6(3)
C2 N1 C1 125.1(3)
C4 N2 C3 110.1(3)
C4 N2 C5 126.0(3)
C3 N2 C5 123.5(4)
N1 C1 H1A 109.5
N1 C1 H1B 109.5
H1A C1 H1B 109.5
N1 C1 H1C 109.5
H1A C1 H1C 109.5
H1B C1 H1C 109.5
C3 C2 N1 106.9(4)
C3 C2 H2 126.5
N1 C2 H2 126.5
C2 C3 N2 107.0(4)
C2 C3 H3 126.5
N2 C3 H3 126.5
N1 C4 N2 104.6(3)
N1 C4 Ni1 122.4(3)
N2 C4 Ni1 132.9(3)
N2 C5 C8 110.1(3)
N2 C5 C6 109.8(3)
C8 C5 C6 108.4(4)
N2 C5 C7 107.4(3)
C8 C5 C7 111.0(4)
C6 C5 C7 110.2(4)
C5 C6 H6A 109.5
C5 C6 H6B 109.5
H6A C6 H6B 109.5
C5 C6 H6C 109.5
H6A C6 H6C 109.5
H6B C6 H6C 109.5
C5 C7 H7A 109.5
C5 C7 H7B 109.5
H7A C7 H7B 109.5
C5 C7 H7C 109.5
H7A C7 H7C 109.5
H7B C7 H7C 109.5
C5 C8 H8A 109.5
C5 C8 H8B 109.5
H8A C8 H8B 109.5
C5 C8 H8C 109.5
H8A C8 H8C 109.5
H8B C8 H8C 109.5
C10 C9 C10A 46.9(7)
C10 C9 Ni1 69.0(4)
C10A C9 Ni1 66.2(5)
C10 C9 H9A 116.8
C10A C9 H9A 162.7
Ni1 C9 H9A 116.8
C10 C9 H9B 116.8
C10A C9 H9B 76.4
Ni1 C9 H9B 116.8
H9A C9 H9B 113.8
C10 C9 H9C 74.4
C10A C9 H9C 117.1
Ni1 C9 H9C 117.1
H9A C9 H9C 45.7
H9B C9 H9C 125.1
C10 C9 H9D 161.1
C10A C9 H9D 117.1
Ni1 C9 H9D 117.1
H9A C9 H9D 77.6
H9B C9 H9D 44.4
H9C C9 H9D 114.1
C9 C10 C11 123.5(6)
C9 C10 Ni1 74.2(4)
C11 C10 Ni1 68.2(3)
C9 C10 H10 118.2
C11 C10 H10 118.2
Ni1 C10 H10 132.8
C11 C10A C9 128.7(11)
C11 C10A Ni1 72.1(6)
C9 C10A Ni1 72.0(6)
C11 C10A H10A 115.6
C9 C10A H10A 115.6
Ni1 C10A H10A 135.5
C10A C11 C10 47.1(7)
C10A C11 Ni1 71.7(6)
C10 C11 Ni1 69.0(3)
C10A C11 H11A 73.7
C10 C11 H11A 116.8
Ni1 C11 H11A 116.8
C10A C11 H11B 160.0
C10 C11 H11B 116.8
Ni1 C11 H11B 116.8
H11A C11 H11B 113.8
C10A C11 H11C 116.4
C10 C11 H11C 162.0
Ni1 C11 H11C 116.4
H11A C11 H11C 45.2
H11B C11 H11C 77.2
C10A C11 H11D 116.4
C10 C11 H11D 75.7
Ni1 C11 H11D 116.4
H11A C11 H11D 126.1
H11B C11 H11D 43.9
H11C C11 H11D 113.4

loop_
_geom_bond_atom_site_label_1
_geom_bond_atom_site_label_2
_geom_bond_distance
Ni1 C4 1.909(4)
Ni1 C10A 1.989(12)
Ni1 C11 1.994(5)
Ni1 C10 2.005(6)
Ni1 C9 2.067(5)
Ni1 I1 2.5241(6)
N1 C4 1.362(5)
N1 C2 1.378(5)
N1 C1 1.463(5)
N2 C4 1.365(5)
N2 C3 1.397(6)
N2 C5 1.491(5)
C1 H1A 0.9800
C1 H1B 0.9800
C1 H1C 0.9800
C2 C3 1.348(6)
C2 H2 0.9500
C3 H3 0.9500
C5 C8 1.525(6)
C5 C6 1.525(6)
C5 C7 1.533(6)
C6 H6A 0.9800
C6 H6B 0.9800
C6 H6C 0.9800
C7 H7A 0.9800
C7 H7B 0.9800
C7 H7C 0.9800
C8 H8A 0.9800
C8 H8B 0.9800
C8 H8C 0.9800
C9 C10 1.286(9)
C9 C10A 1.449(15)
C9 H9A 0.9900
C9 H9B 0.9900
C9 H9C 0.9900
C9 H9D 0.9900
C10 C11 1.462(9)
C10 H10 0.9500
C10A C11 1.236(15)
C10A H10A 0.9500
C11 H11A 0.9900
C11 H11B 0.9900
C11 H11C 0.9900
C11 H11D 0.9900

loop_
_geom_torsion_atom_site_label_1
_geom_torsion_atom_site_label_2
_geom_torsion_atom_site_label_3
_geom_torsion_atom_site_label_4
_geom_torsion
C4 N1 C2 C3 1.0(5)
C1 N1 C2 C3 -177.0(4)
N1 C2 C3 N2 -1.1(4)
C4 N2 C3 C2 0.8(5)
C5 N2 C3 C2 174.0(4)
C2 N1 C4 N2 -0.5(4)
C1 N1 C4 N2 177.6(3)
C2 N1 C4 Ni1 176.6(3)
C1 N1 C4 Ni1 -5.4(5)
C3 N2 C4 N1 -0.2(4)
C5 N2 C4 N1 -173.1(3)
C3 N2 C4 Ni1 -176.8(3)
C5 N2 C4 Ni1 10.3(6)
C10A Ni1 C4 N1 74.8(6)
C11 Ni1 C4 N1 94.8(3)
C10 Ni1 C4 N1 116.4(4)
C9 Ni1 C4 N1 81.8(11)
I1 Ni1 C4 N1 -76.8(3)
C10A Ni1 C4 N2 -109.0(6)
C11 Ni1 C4 N2 -89.0(4)
C10 Ni1 C4 N2 -67.5(5)
C9 Ni1 C4 N2 -102.1(11)
I1 Ni1 C4 N2 99.3(4)
C4 N2 C5 C8 -34.3(5)
C3 N2 C5 C8 153.7(4)
C4 N2 C5 C6 -153.5(4)
C3 N2 C5 C6 34.5(5)
C4 N2 C5 C7 86.7(5)
C3 N2 C5 C7 -85.3(5)
C4 Ni1 C9 C10 42.5(12)
C10A Ni1 C9 C10 50.9(7)
C11 Ni1 C9 C10 29.0(4)
I1 Ni1 C9 C10 -158.8(4)
C4 Ni1 C9 C10A -8.3(14)
C11 Ni1 C9 C10A -21.9(7)
C10 Ni1 C9 C10A -50.9(7)
I1 Ni1 C9 C10A 150.3(7)
C10A C9 C10 C11 27.2(7)
Ni1 C9 C10 C11 -49.4(5)
C10A C9 C10 Ni1 76.6(7)
C4 Ni1 C10 C9 -169.4(3)
C10A Ni1 C10 C9 -78.0(9)
C11 Ni1 C10 C9 -137.0(6)
I1 Ni1 C10 C9 27.5(5)
C4 Ni1 C10 C11 -32.5(5)
C10A Ni1 C10 C11 58.9(9)
C9 Ni1 C10 C11 137.0(6)
I1 Ni1 C10 C11 164.5(3)
C10 C9 C10A C11 -35.3(11)
Ni1 C9 C10A C11 47.5(11)
C10 C9 C10A Ni1 -82.8(6)
C4 Ni1 C10A C11 35.2(9)
C10 Ni1 C10A C11 -81.3(10)
C9 Ni1 C10A C11 -142.8(11)
I1 Ni1 C10A C11 177.1(3)
C4 Ni1 C10A C9 178.0(3)
C11 Ni1 C10A C9 142.8(11)
C10 Ni1 C10A C9 61.5(8)
I1 Ni1 C10A C9 -40.1(8)
C9 C10A C11 C10 30.4(9)
Ni1 C10A C11 C10 77.9(7)
C9 C10A C11 Ni1 -47.5(11)
C9 C10 C11 C10A -32.3(9)
Ni1 C10 C11 C10A -84.2(9)
C9 C10 C11 Ni1 51.9(6)
C4 Ni1 C11 C10A -152.5(7)
C10 Ni1 C11 C10A 50.2(8)
C9 Ni1 C11 C10A 24.9(7)
I1 Ni1 C11 C10A -9.2(11)
C4 Ni1 C11 C10 157.4(4)
C10A Ni1 C11 C10 -50.2(8)
C9 Ni1 C11 C10 -25.2(4)
I1 Ni1 C11 C10 -59.4(8)
